data_7203565
loop_
_publ_author_name
'Ok, Kang Min'
'Doran, Michael B.'
'O'Hare, Dermot'

_publ_section_title
;
 [N(CH3)4][(UO2)2F5]: A new organically templated open-framework
 uranium oxide fluoride (MUF-2)
;
_journal_issue 33
_journal_name_full 'Journal of Materials Chemistry'
_journal_page_first 3366
_journal_paper_doi 10.1039/b609525a
_journal_volume 16
_journal_year 2006
_chemical_formula_sum 'C4 H12 N4 O11 U'
_chemical_formula_weight 530.21
_chemical_name_common 'Tetramethylammonium uranium oxide nitrate'
_chemical_name_systematic
;
Tetramethylammonium uranium oxide nitrate
;
_space_group_IT_number 14
_symmetry_cell_setting monoclinic
_symmetry_space_group_name_Hall '-P 2ybc'
_symmetry_space_group_name_H-M 'P 1 21/c 1'
_atom_sites_solution_hydrogens geom
_atom_sites_solution_primary direct
_atom_sites_solution_secondary difmap
_cell_angle_alpha 90
_cell_angle_beta 105.98(3)
_cell_angle_gamma 90
_cell_formula_units_Z 4
_cell_length_a 7.7670(16)
_cell_length_b 16.964(3)
_cell_length_c 11.255(2)
_cell_measurement_temperature 150.0(2)
_cell_volume 1425.6(5)
_computing_structure_refinement 'SHELXL-97 (Sheldrick, 1997)'
_diffrn_ambient_temperature 150.0(2)
_diffrn_measured_fraction_theta_full 0.987
_diffrn_measured_fraction_theta_max 0.987
_diffrn_measurement_device_type KappaCCD
_diffrn_measurement_method CCD
_diffrn_radiation_monochromator graphite
_diffrn_radiation_type MoK\a
_diffrn_radiation_wavelength 0.71073
_diffrn_reflns_av_R_equivalents 0.0371
_diffrn_reflns_av_unetI/netI 0.0597
_diffrn_reflns_limit_h_max 10
_diffrn_reflns_limit_h_min -10
_diffrn_reflns_limit_k_max 21
_diffrn_reflns_limit_k_min -21
_diffrn_reflns_limit_l_max 14
_diffrn_reflns_limit_l_min -14
_diffrn_reflns_number 5971
_diffrn_reflns_theta_full 27.48
_diffrn_reflns_theta_max 27.48
_diffrn_reflns_theta_min 5.16
_exptl_absorpt_coefficient_mu 11.444
_exptl_absorpt_correction_T_max 0.50
_exptl_absorpt_correction_T_min 0.35
_exptl_absorpt_correction_type multi-scan
_exptl_absorpt_process_details
;
Denzo/Scalepack (Otwinowski & Minor, 1996)
;
_exptl_crystal_colour Yellow
_exptl_crystal_density_diffrn 2.470
_exptl_crystal_density_method 'not measured'
_exptl_crystal_description Block
_exptl_crystal_F_000 976.0
_exptl_crystal_size_max 0.12
_exptl_crystal_size_mid 0.08
_exptl_crystal_size_min 0.06
_refine_diff_density_max 1.257
_refine_diff_density_min -1.001
_refine_diff_density_rms 0.166
_refine_ls_extinction_coef 0.0027(2)
_refine_ls_extinction_expression Fc^*^=kFc[1+0.001xFc^2^\l^3^/sin(2\q)]^-1/4^
_refine_ls_extinction_method SHELXL
_refine_ls_goodness_of_fit_ref 0.89
_refine_ls_matrix_type full
_refine_ls_number_parameters 182
_refine_ls_number_reflns 3221
_refine_ls_number_restraints 0
_refine_ls_restrained_S_all 0.89
_refine_ls_R_factor_all 0.0502
_refine_ls_R_factor_gt 0.0296
_refine_ls_shift/su_max 0.001
_refine_ls_shift/su_mean 0
_refine_ls_structure_factor_coef Fsqd
_refine_ls_weighting_details 'calc w=1/[\s^2^(Fo^2^)+(0.0282P)^2^+0.0000P] where P=(Fo^2^+2Fc^2^)/3'
_refine_ls_weighting_scheme calc
_refine_ls_wR_factor_gt 0.0585
_refine_ls_wR_factor_ref 0.0655
_reflns_number_gt 2403
_reflns_number_total 3221
_reflns_threshold_expression >3\(I)
_cod_data_source_file b609525a.txt
_cod_data_source_block '[N(CH3)4][(UO2)(NO3)3]'
_cod_depositor_comments
;
The following automatic conversions were performed:
'_symmetry_cell_setting' value 'Monoclinic' changed to 'monoclinic'
according to '/home/saulius/struct/CIF-dictionaries/cif_core.dic'
dictionary named 'cif_core.dic' version 2.4.1 from
2010-06-29.

'_exptl_absorpt_correction_type' value 'Multi-scan' changed
to 'multi-scan' according to
'/home/saulius/struct/CIF-dictionaries/cif_core.dic' dictionary named
'cif_core.dic' version 2.4.1 from 2010-06-29.

Automatic conversion script
Id: cif_fix_enum 1527 2010-12-29 10:47:43Z saulius 
;
_cod_original_cell_volume 1425.7(5)
_cod_original_sg_symbol_H-M 'P 21/c'
_cod_database_code 7203565

loop_
_symmetry_equiv_pos_as_xyz
'x, y, z'
'-x, y+1/2, -z+1/2'
'-x, -y, -z'
'x, -y-1/2, z-1/2'

loop_
_atom_site_label
_atom_site_type_symbol
_atom_site_fract_x
_atom_site_fract_y
_atom_site_fract_z
_atom_site_U_iso_or_equiv
_atom_site_adp_type
_atom_site_occupancy
_atom_site_symmetry_multiplicity
_atom_site_calc_flag
_atom_site_refinement_flags
_atom_site_disorder_assembly
_atom_site_disorder_group
U1 U -0.00161(3) 0.725478(11) 0.007579(16) 0.02194(10) Uani 1 1 d . . .
O1 O -0.1297(5) 0.7639(2) -0.1346(3) 0.0284(9) Uani 1 1 d . . .
O2 O 0.1243(5) 0.6869(2) 0.1500(3) 0.0329(9) Uani 1 1 d . . .
O3 O -0.3170(6) 0.8580(2) 0.1714(4) 0.0451(12) Uani 1 1 d . . .
O4 O -0.0782(6) 0.8455(2) 0.1063(4) 0.0379(11) Uani 1 1 d . . .
O5 O -0.2586(6) 0.7472(2) 0.0915(4) 0.0307(9) Uani 1 1 d . . .
O6 O 0.4230(6) 0.8253(3) -0.0866(4) 0.0516(12) Uani 1 1 d . . .
O7 O 0.2631(6) 0.7217(2) -0.0734(4) 0.0369(10) Uani 1 1 d . . .
O8 O 0.2106(6) 0.8321(2) 0.0073(4) 0.0418(11) Uani 1 1 d . . .
O9 O -0.1635(6) 0.5031(2) -0.1261(4) 0.0322(9) Uani 1 1 d . . .
O10 O -0.2007(5) 0.6085(2) -0.0236(3) 0.0243(8) Uani 1 1 d . . .
O11 O 0.0259(5) 0.6012(2) -0.1009(3) 0.0264(9) Uani 1 1 d . . .
N1 N -0.2237(7) 0.8181(3) 0.1247(4) 0.0341(12) Uani 1 1 d . . .
N2 N 0.3041(7) 0.7949(3) -0.0533(5) 0.0393(13) Uani 1 1 d . . .
N3 N -0.1136(6) 0.5679(3) -0.0859(4) 0.0232(10) Uani 1 1 d . . .
N4 N 0.3266(6) 0.4792(3) -0.2675(4) 0.0246(10) Uani 1 1 d . . .
C1 C 0.1288(8) 0.4655(4) -0.3027(6) 0.0381(14) Uani 1 1 d . . .
H1A H 0.1008 0.419 -0.3531 0.057 Uiso 1 1 calc R . .
H1B H 0.0685 0.51 -0.3482 0.057 Uiso 1 1 calc R . .
H1C H 0.0901 0.4585 -0.2294 0.057 Uiso 1 1 calc R . .
C2 C 0.3874(10) 0.4912(3) -0.3818(5) 0.0379(16) Uani 1 1 d . . .
H2A H 0.3616 0.4448 -0.4323 0.057 Uiso 1 1 calc R . .
H2B H 0.514 0.501 -0.3588 0.057 Uiso 1 1 calc R . .
H2C H 0.3255 0.5355 -0.4273 0.057 Uiso 1 1 calc R . .
C3 C 0.4212(8) 0.4092(3) -0.2000(5) 0.0345(14) Uani 1 1 d . . .
H3A H 0.3929 0.3635 -0.2521 0.052 Uiso 1 1 calc R . .
H3B H 0.3834 0.4007 -0.1266 0.052 Uiso 1 1 calc R . .
H3C H 0.5481 0.4182 -0.1777 0.052 Uiso 1 1 calc R . .
C4 C 0.3678(9) 0.5514(4) -0.1894(6) 0.0409(16) Uani 1 1 d . . .
H4A H 0.4944 0.561 -0.1669 0.061 Uiso 1 1 calc R . .
H4B H 0.3294 0.544 -0.116 0.061 Uiso 1 1 calc R . .
H4C H 0.3059 0.5957 -0.2349 0.061 Uiso 1 1 calc R . .

loop_
_atom_site_aniso_label
_atom_site_aniso_U_11
_atom_site_aniso_U_22
_atom_site_aniso_U_33
_atom_site_aniso_U_23
_atom_site_aniso_U_13
_atom_site_aniso_U_12
U1 0.02666(13) 0.01618(13) 0.02127(13) -0.00025(9) 0.00372(8) -0.00155(10)
O1 0.038(2) 0.022(2) 0.0244(19) 0.0006(16) 0.0073(18) -0.0018(18)
O2 0.040(3) 0.026(2) 0.029(2) 0.0027(17) 0.0023(18) 0.0030(19)
O3 0.053(3) 0.043(3) 0.037(2) -0.009(2) 0.009(2) 0.022(2)
O4 0.053(3) 0.025(2) 0.033(2) -0.0048(17) 0.009(2) 0.001(2)
O5 0.036(3) 0.028(2) 0.029(2) -0.0036(17) 0.0113(19) 0.0045(19)
O6 0.042(3) 0.057(3) 0.054(3) 0.019(2) 0.010(2) -0.025(3)
O7 0.030(2) 0.032(3) 0.051(3) -0.004(2) 0.016(2) -0.0101(19)
O8 0.052(3) 0.027(2) 0.046(2) -0.006(2) 0.011(2) -0.013(2)
O9 0.032(2) 0.015(2) 0.048(3) -0.0045(18) 0.009(2) -0.0030(19)
O10 0.024(2) 0.022(2) 0.030(2) -0.0008(16) 0.0130(17) 0.0010(16)
O11 0.028(2) 0.021(2) 0.034(2) -0.0037(16) 0.0151(18) -0.0036(16)
N1 0.042(3) 0.036(3) 0.022(2) -0.002(2) 0.003(2) 0.011(3)
N2 0.036(3) 0.041(3) 0.037(3) 0.005(2) 0.002(3) -0.016(3)
N3 0.022(3) 0.022(3) 0.025(2) 0.001(2) 0.006(2) -0.005(2)
N4 0.023(3) 0.019(2) 0.035(3) -0.0060(19) 0.013(2) -0.0007(18)
C1 0.023(3) 0.031(3) 0.057(4) -0.015(3) 0.006(3) -0.002(3)
C2 0.054(4) 0.032(4) 0.032(3) 0.009(3) 0.020(3) 0.004(3)
C3 0.031(4) 0.039(4) 0.036(3) 0.003(3) 0.012(3) 0.000(3)
C4 0.036(4) 0.030(4) 0.057(4) -0.026(3) 0.014(3) -0.006(3)

loop_
_atom_type_symbol
_atom_type_description
_atom_type_scat_dispersion_real
_atom_type_scat_dispersion_imag
_atom_type_scat_source
C C 0.0033 0.0016 'International Tables Vol C Tables 4.2.6.8 and 6.1.1.4'
H H 0 0 'International Tables Vol C Tables 4.2.6.8 and 6.1.1.4'
N N 0.0061 0.0033 'International Tables Vol C Tables 4.2.6.8 and 6.1.1.4'
O O 0.0106 0.006 'International Tables Vol C Tables 4.2.6.8 and 6.1.1.4'
F F 0.0171 0.0103 'International Tables Vol C Tables 4.2.6.8 and 6.1.1.4'
U U -9.6767 9.6646 'International Tables Vol C Tables 4.2.6.8 and 6.1.1.4'

loop_
_geom_angle_atom_site_label_1
_geom_angle_atom_site_label_2
_geom_angle_atom_site_label_3
_geom_angle
_geom_angle_site_symmetry_1
_geom_angle_site_symmetry_3
_geom_angle_publ_flag
O2 U1 O1 179.42(16) . . ?
O2 U1 O8 94.06(17) . . ?
O1 U1 O8 86.40(16) . . ?
O2 U1 O5 90.71(16) . . ?
O1 U1 O5 88.76(15) . . ?
O8 U1 O5 120.51(14) . . ?
O2 U1 O7 90.92(16) . . ?
O1 U1 O7 89.64(16) . . ?
O8 U1 O7 52.32(13) . . ?
O5 U1 O7 172.76(14) . . ?
O2 U1 O4 92.26(16) . . ?
O1 U1 O4 87.58(15) . . ?
O8 U1 O4 68.72(14) . . ?
O5 U1 O4 51.84(14) . . ?
O7 U1 O4 121.03(14) . . ?
O2 U1 O11 91.74(15) . . ?
O1 U1 O11 88.35(15) . . ?
O8 U1 O11 118.62(12) . . ?
O5 U1 O11 120.44(13) . . ?
O7 U1 O11 66.56(12) . . ?
O4 U1 O11 171.34(14) . . ?
O2 U1 O10 89.98(16) . . ?
O1 U1 O10 89.62(15) . . ?
O8 U1 O10 169.96(11) . . ?
O5 U1 O10 68.55(12) . . ?
O7 U1 O10 118.51(12) . . ?
O4 U1 O10 120.36(12) . . ?
O11 U1 O10 51.96(11) . . ?
O2 U1 N2 94.63(17) . . ?
O1 U1 N2 85.94(16) . . ?
O8 U1 N2 26.23(13) . . ?
O5 U1 N2 146.57(14) . . ?
O7 U1 N2 26.21(13) . . ?
O4 U1 N2 94.92(15) . . ?
O11 U1 N2 92.40(14) . . ?
O10 U1 N2 144.23(13) . . ?
O2 U1 N1 92.20(15) . . ?
O1 U1 N1 87.40(15) . . ?
O8 U1 N1 94.90(15) . . ?
O5 U1 N1 25.62(14) . . ?
O7 U1 N1 147.22(14) . . ?
O4 U1 N1 26.24(14) . . ?
O11 U1 N1 145.84(14) . . ?
O10 U1 N1 94.12(13) . . ?
N2 U1 N1 121.03(16) . . ?
O2 U1 N3 91.34(16) . . ?
O1 U1 N3 88.49(15) . . ?
O8 U1 N3 144.18(12) . . ?
O5 U1 N3 94.76(12) . . ?
O7 U1 N3 92.25(12) . . ?
O4 U1 N3 146.43(13) . . ?
O11 U1 N3 25.70(10) . . ?
O10 U1 N3 26.27(10) . . ?
N2 U1 N3 118.02(13) . . ?
N1 U1 N3 120.27(13) . . ?
N1 O4 U1 96.0(3) . . ?
N1 O5 U1 97.2(3) . . ?
N2 O7 U1 95.8(3) . . ?
N2 O8 U1 96.7(3) . . ?
N3 O10 U1 95.9(3) . . ?
N3 O11 U1 96.9(3) . . ?
O3 N1 O5 123.6(5) . . ?
O3 N1 O4 121.5(5) . . ?
O5 N1 O4 114.9(4) . . ?
O3 N1 U1 178.4(4) . . ?
O5 N1 U1 57.2(2) . . ?
O4 N1 U1 57.7(2) . . ?
O6 N2 O7 122.2(5) . . ?
O6 N2 O8 123.2(5) . . ?
O7 N2 O8 114.6(4) . . ?
O6 N2 U1 175.3(4) . . ?
O7 N2 U1 58.0(2) . . ?
O8 N2 U1 57.1(3) . . ?
O9 N3 O11 123.3(4) . . ?
O9 N3 O10 121.5(4) . . ?
O11 N3 O10 115.2(4) . . ?
O9 N3 U1 178.7(4) . . ?
O11 N3 U1 57.4(2) . . ?
O10 N3 U1 57.8(2) . . ?
C4 N4 C3 111.0(5) . . ?
C4 N4 C1 108.8(4) . . ?
C3 N4 C1 109.7(4) . . ?
C4 N4 C2 109.1(4) . . ?
C3 N4 C2 108.5(4) . . ?
C1 N4 C2 109.7(5) . . ?

loop_
_geom_bond_atom_site_label_1
_geom_bond_atom_site_label_2
_geom_bond_distance
_geom_bond_site_symmetry_2
_geom_bond_publ_flag
U1 O2 1.758(4) . ?
U1 O1 1.760(4) . ?
U1 O8 2.448(4) . ?
U1 O5 2.460(4) . ?
U1 O7 2.468(4) . ?
U1 O4 2.469(4) . ?
U1 O11 2.475(3) . ?
U1 O10 2.481(4) . ?
U1 N2 2.897(5) . ?
U1 N1 2.904(4) . ?
U1 N3 2.917(5) . ?
O3 N1 1.212(5) . ?
O4 N1 1.291(6) . ?
O5 N1 1.265(6) . ?
O6 N2 1.204(6) . ?
O7 N2 1.286(6) . ?
O8 N2 1.289(6) . ?
O9 N3 1.211(5) . ?
O10 N3 1.298(5) . ?
O11 N3 1.274(5) . ?
N4 C4 1.490(7) . ?
N4 C3 1.491(7) . ?
N4 C1 1.495(7) . ?
N4 C2 1.501(6) . ?
